data_1567015
loop_
_publ_author_name
'Zhou, Bo'
'Yan, Dongpeng'

_publ_section_title
;
 Color-tunable persistent luminescence in 1D zinc--organic halide
 microcrystals for single-component white light and temperature-gating
 optical waveguides
;
_journal_name_full 'Chemical Science'
_journal_paper_doi 10.1039/D2SC01947G
_journal_year 2022
_chemical_formula_moiety 'C12 H10 Br2 N6 Zn'
_chemical_formula_sum 'C12 H10 Br2 N6 Zn'
_chemical_formula_weight 463.45
_space_group_crystal_system monoclinic
_space_group_IT_number 14
_space_group_name_Hall '-P 2yn'
_space_group_name_H-M_alt 'P 1 21/n 1'
_atom_sites_solution_hydrogens mixed
_atom_sites_solution_primary dual
_audit_block_doi 10.5517/ccdc.csd.cc28rr0t
_audit_creation_date 2021-09-07
_audit_creation_method
;
Olex2 1.3
(compiled 2020.07.31 svn.rc2a77460 for OlexSys, GUI svn.r6145)
;
_audit_update_record
;
2021-09-07 deposited with the CCDC.	2022-05-16 downloaded from the CCDC.
;
_cell_angle_alpha 90
_cell_angle_beta 94.249(3)
_cell_angle_gamma 90
_cell_formula_units_Z 4
_cell_length_a 7.8171(3)
_cell_length_b 14.4787(4)
_cell_length_c 13.5772(4)
_cell_measurement_reflns_used 3761
_cell_measurement_temperature 100.00(10)
_cell_measurement_theta_max 70.3620
_cell_measurement_theta_min 4.5010
_cell_volume 1532.46(9)
_computing_cell_refinement 'CrysAlisPro 1.171.40.53 (Rigaku OD, 2019)'
_computing_data_collection 'CrysAlisPro 1.171.40.53 (Rigaku OD, 2019)'
_computing_data_reduction 'CrysAlisPro 1.171.40.53 (Rigaku OD, 2019)'
_computing_molecular_graphics 'Olex2 1.3 (Dolomanov et al., 2009)'
_computing_publication_material 'Olex2 1.3 (Dolomanov et al., 2009)'
_computing_structure_refinement 'SHELXL 2017/1 (Sheldrick, 2015)'
_computing_structure_solution 'SHELXT 2014/5 (Sheldrick, 2014)'
_diffrn_ambient_environment N~2~
_diffrn_ambient_temperature 100.00(10)
_diffrn_detector 'CCD plate'
_diffrn_detector_area_resol_mean 5.3127
_diffrn_detector_type AtlasS2
_diffrn_measured_fraction_theta_full 0.999
_diffrn_measured_fraction_theta_max 0.973
_diffrn_measurement_details
;
List of Runs (angles in degrees, time in seconds):

  # Type    Start    End  Width  t~exp~   \w     \q     \k     \f   Frames
#--------------------------------------------------------------------------
  1  \w    -92.00  -5.00   1.00    1.00    --  -41.49 125.00 120.00   87
  2  \w   -112.00 -23.00   1.00    1.00    --  -41.49 -37.00 -30.00   89
  3  \w      3.00  30.00   1.00    1.00    --   41.49 -99.00-120.00   27
  4  \w     34.00 137.00   1.00    1.00    --  104.69 -77.00 120.00  103
  5  \w     80.00 173.00   1.00    1.00    --  104.69  45.00 -90.00   93
  6  \w     22.00  96.00   1.00    1.00    --  104.69 -94.00  60.00   74
  7  \w     99.00 125.00   1.00    1.00    --  104.69 125.00 -30.00   26
  8  \w    109.00 163.00   1.00    1.00    --  104.69  91.00 107.00   54
  9  \w     58.00 100.00   1.00    1.00    --  104.69-125.00  30.00   42
 10  \w    105.00 168.00   1.00    1.00    --  104.69 125.00  60.00   63
;
_diffrn_measurement_device 'four-circle diffractometer'
_diffrn_measurement_device_type 'SuperNova, Dual, Cu at home/near, AtlasS2'
_diffrn_measurement_method '\w scans'
_diffrn_orient_matrix_type 'CrysAlisPro convention (1999,Acta A55,543-557)'
_diffrn_orient_matrix_UB_11 0.1396773000
_diffrn_orient_matrix_UB_12 0.0621284000
_diffrn_orient_matrix_UB_13 0.0514601000
_diffrn_orient_matrix_UB_21 -0.1355088000
_diffrn_orient_matrix_UB_22 0.0749491000
_diffrn_orient_matrix_UB_23 0.0150066000
_diffrn_orient_matrix_UB_31 -0.0345359000
_diffrn_orient_matrix_UB_32 -0.0429951000
_diffrn_orient_matrix_UB_33 0.1003262000
_diffrn_radiation_monochromator mirror
_diffrn_radiation_probe x-ray
_diffrn_radiation_type 'Cu K\a'
_diffrn_radiation_wavelength 1.54184
_diffrn_reflns_av_R_equivalents 0.0165
_diffrn_reflns_av_unetI/netI 0.0199
_diffrn_reflns_Laue_measured_fraction_full 0.999
_diffrn_reflns_Laue_measured_fraction_max 0.973
_diffrn_reflns_limit_h_max 9
_diffrn_reflns_limit_h_min -9
_diffrn_reflns_limit_k_max 17
_diffrn_reflns_limit_k_min -17
_diffrn_reflns_limit_l_max 16
_diffrn_reflns_limit_l_min -11
_diffrn_reflns_number 5927
_diffrn_reflns_point_group_measured_fraction_full 0.999
_diffrn_reflns_point_group_measured_fraction_max 0.973
_diffrn_reflns_theta_full 67.684
_diffrn_reflns_theta_max 72.021
_diffrn_reflns_theta_min 4.471
_diffrn_source 'micro-focus sealed X-ray tube'
_diffrn_source_type 'SuperNova (Cu) X-ray Source'
_exptl_absorpt_coefficient_mu 8.356
_exptl_absorpt_correction_T_max 1.00000
_exptl_absorpt_correction_T_min 0.81735
_exptl_absorpt_correction_type multi-scan
_exptl_absorpt_process_details
;
CrysAlisPro 1.171.40.53 (Rigaku Oxford Diffraction, 2019)
Empirical absorption correction using spherical harmonics,
 implemented in SCALE3 ABSPACK scaling algorithm.
;
_exptl_crystal_colour 'clear light colourless'
_exptl_crystal_colour_lustre clear
_exptl_crystal_colour_modifier light
_exptl_crystal_colour_primary colourless
_exptl_crystal_density_diffrn 2.009
_exptl_crystal_description needle
_exptl_crystal_F_000 896
_exptl_crystal_size_max 0.1
_exptl_crystal_size_mid 0.05
_exptl_crystal_size_min 0.02
_refine_diff_density_max 0.408
_refine_diff_density_min -0.444
_refine_diff_density_rms 0.077
_refine_ls_extinction_method none
_refine_ls_goodness_of_fit_ref 1.101
_refine_ls_hydrogen_treatment mixed
_refine_ls_matrix_type full
_refine_ls_number_parameters 198
_refine_ls_number_reflns 2936
_refine_ls_number_restraints 0
_refine_ls_restrained_S_all 1.101
_refine_ls_R_factor_all 0.0229
_refine_ls_R_factor_gt 0.0211
_refine_ls_shift/su_max 0.001
_refine_ls_shift/su_mean 0.000
_refine_ls_structure_factor_coef Fsqd
_refine_ls_weighting_details 'w=1/[\s^2^(Fo^2^)+(0.0266P)^2^+1.0663P] where P=(Fo^2^+2Fc^2^)/3'
_refine_ls_weighting_scheme calc
_refine_ls_wR_factor_gt 0.0531
_refine_ls_wR_factor_ref 0.0540
_reflns_Friedel_coverage 0.000
_reflns_number_gt 2787
_reflns_number_total 2936
_reflns_threshold_expression 'I > 2\s(I)'
_cod_data_source_file d2sc01947g2.cif
_cod_data_source_block 20191213c
_cod_database_code 1567015
_shelx_shelxl_version_number 2017/1
_chemical_oxdiff_formula ZnBrCHON
_shelx_space_group_comment
;
The symmetry employed for this shelxl refinement is uniquely defined
by the following loop, which should always be used as a source of
symmetry information in preference to the above space-group names.
They are only intended as comments.
;
_shelx_estimated_absorpt_t_max 0.851
_shelx_estimated_absorpt_t_min 0.489
_reflns_odcompleteness_completeness 99.90
_reflns_odcompleteness_iscentric 1
_reflns_odcompleteness_theta 66.97
_olex2_refinement_description
;
1. Fixed Uiso
 At 1.2 times of:
  All C(H) groups
2.a Aromatic/amide H refined with riding coordinates:
 C4(H4A), C5(H5), C10(H10), C2(H2), C3(H3A), C7(H7), C9(H9), C8(H8)
;
_olex2_date_sample_data_collection 2019-12-13
_olex2_submission_special_instructions 'No special instructions were received'
_oxdiff_exptl_absorpt_empirical_details
;
Empirical correction (ABSPACK) includes:
- Absorption correction using spherical harmonics
- Frame scaling
;
_oxdiff_exptl_absorpt_empirical_full_max 1.219
_oxdiff_exptl_absorpt_empirical_full_min 0.847

loop_
_space_group_symop_operation_xyz
'x, y, z'
'-x+1/2, y+1/2, -z+1/2'
'-x, -y, -z'
'x-1/2, -y-1/2, z-1/2'

loop_
_atom_site_label
_atom_site_type_symbol
_atom_site_fract_x
_atom_site_fract_y
_atom_site_fract_z
_atom_site_U_iso_or_equiv
_atom_site_adp_type
_atom_site_occupancy
_atom_site_site_symmetry_order
_atom_site_calc_flag
_atom_site_refinement_flags_posn
_atom_site_refinement_flags_adp
_atom_site_refinement_flags_occupancy
_atom_site_disorder_assembly
_atom_site_disorder_group
Br1 Br 0.96796(3) 0.53835(2) 0.77070(2) 0.01371(7) Uani 1 1 d . . . . .
Br2 Br 0.46496(3) 0.48902(2) 0.72128(2) 0.01508(7) Uani 1 1 d . . . . .
Zn03 Zn 0.74901(4) 0.42931(2) 0.72589(2) 0.01174(8) Uani 1 1 d . . . . .
N6 N 0.7776(2) 0.31947(13) 0.81624(14) 0.0130(4) Uani 1 1 d . . . . .
N1 N 0.7896(2) 0.38123(14) 0.58858(14) 0.0126(4) Uani 1 1 d . . . . .
N4 N 0.8631(3) 0.18371(15) 0.85483(15) 0.0155(4) Uani 1 1 d . . . . .
N2 N 0.8664(3) 0.44111(14) 0.53459(15) 0.0143(4) Uani 1 1 d . . . . .
N3 N 0.8806(3) 0.40325(15) 0.44624(15) 0.0132(4) Uani 1 1 d . . . . .
N5 N 0.8545(2) 0.24610(14) 0.78314(15) 0.0150(4) Uani 1 1 d . . . . .
C00A C 0.8130(3) 0.31725(16) 0.44098(16) 0.0125(4) Uani 1 1 d . . . . .
C11 C 0.7361(3) 0.30386(17) 0.91148(16) 0.0132(5) Uani 1 1 d . . . . .
C6 C 0.7904(3) 0.21427(17) 0.93663(17) 0.0148(5) Uani 1 1 d . . . . .
C1 C 0.7528(3) 0.30246(16) 0.53423(16) 0.0117(4) Uani 1 1 d . . . . .
C4 C 0.7236(3) 0.16856(17) 0.38945(18) 0.0171(5) Uani 1 1 d . . . . .
H4A H 0.711780 0.122080 0.342167 0.020 Uiso 1 1 calc R U . . .
C5 C 0.8007(3) 0.24968(17) 0.36592(17) 0.0159(5) Uani 1 1 d . . . . .
H5 H 0.842363 0.259623 0.304383 0.019 Uiso 1 1 calc R U . . .
C10 C 0.6585(3) 0.36020(19) 0.97903(18) 0.0196(5) Uani 1 1 d . . . . .
H10 H 0.623634 0.420155 0.963267 0.024 Uiso 1 1 calc R U . . .
C2 C 0.6745(3) 0.21855(17) 0.55706(17) 0.0148(5) Uani 1 1 d . . . . .
H2 H 0.633844 0.207893 0.618723 0.018 Uiso 1 1 calc R U . . .
C3 C 0.6610(3) 0.15293(17) 0.48357(19) 0.0174(5) Uani 1 1 d . . . . .
H3A H 0.609343 0.096661 0.495916 0.021 Uiso 1 1 calc R U . . .
C7 C 0.7670(3) 0.17492(19) 1.02941(18) 0.0206(5) Uani 1 1 d . . . . .
H7 H 0.802355 0.115189 1.045826 0.025 Uiso 1 1 calc R U . . .
C9 C 0.6363(3) 0.3220(2) 1.07018(19) 0.0251(6) Uani 1 1 d . . . . .
H9 H 0.585746 0.357203 1.117413 0.030 Uiso 1 1 calc R U . . .
C8 C 0.6886(3) 0.2306(2) 1.09373(19) 0.0258(6) Uani 1 1 d . . . . .
H8 H 0.668787 0.207425 1.155733 0.031 Uiso 1 1 calc R U . . .
H3 H 0.926(4) 0.431(2) 0.408(2) 0.015(8) Uiso 1 1 d . . . . .
H4 H 0.904(4) 0.135(2) 0.843(2) 0.020(8) Uiso 1 1 d . . . . .

loop_
_atom_site_aniso_label
_atom_site_aniso_U_11
_atom_site_aniso_U_22
_atom_site_aniso_U_33
_atom_site_aniso_U_23
_atom_site_aniso_U_13
_atom_site_aniso_U_12
Br1 0.01498(13) 0.01360(13) 0.01251(12) -0.00145(9) 0.00085(9) -0.00138(9)
Br2 0.01232(12) 0.01432(13) 0.01871(13) 0.00049(9) 0.00189(9) 0.00011(9)
Zn03 0.01400(16) 0.01058(16) 0.01075(15) 0.00047(11) 0.00165(12) 0.00039(11)
N6 0.0153(9) 0.0106(9) 0.0130(9) 0.0002(8) 0.0002(7) 0.0008(7)
N1 0.0140(9) 0.0126(9) 0.0114(9) 0.0001(8) 0.0024(7) -0.0003(7)
N4 0.0188(10) 0.0090(10) 0.0183(10) -0.0004(8) -0.0017(8) 0.0008(8)
N2 0.0178(10) 0.0127(9) 0.0126(9) -0.0003(8) 0.0017(8) -0.0016(8)
N3 0.0173(10) 0.0138(10) 0.0087(9) 0.0013(8) 0.0016(8) -0.0025(8)
N5 0.0152(9) 0.0129(9) 0.0169(10) 0.0008(8) 0.0004(8) 0.0003(8)
C00A 0.0115(10) 0.0135(11) 0.0123(10) 0.0009(9) -0.0007(8) 0.0013(9)
C11 0.0121(10) 0.0157(11) 0.0116(10) 0.0016(9) -0.0020(8) -0.0019(9)
C6 0.0142(11) 0.0153(11) 0.0141(11) -0.0008(9) -0.0041(9) -0.0036(9)
C1 0.0121(10) 0.0112(11) 0.0115(10) -0.0009(9) -0.0013(8) 0.0011(8)
C4 0.0159(11) 0.0167(12) 0.0180(11) -0.0073(10) -0.0033(9) 0.0008(9)
C5 0.0151(11) 0.0206(12) 0.0115(11) -0.0038(10) -0.0015(9) 0.0002(9)
C10 0.0188(12) 0.0222(13) 0.0177(12) -0.0039(10) 0.0006(9) 0.0004(10)
C2 0.0138(11) 0.0156(11) 0.0151(11) 0.0004(9) 0.0006(9) -0.0002(9)
C3 0.0136(11) 0.0127(11) 0.0252(12) -0.0015(10) -0.0016(9) -0.0026(9)
C7 0.0220(12) 0.0215(13) 0.0169(12) 0.0067(10) -0.0080(10) -0.0088(10)
C9 0.0235(13) 0.0375(16) 0.0143(12) -0.0063(12) 0.0013(10) -0.0046(12)
C8 0.0249(13) 0.0397(17) 0.0119(12) 0.0053(11) -0.0038(10) -0.0134(12)

loop_
_atom_type_symbol
_atom_type_description
_atom_type_scat_dispersion_real
_atom_type_scat_dispersion_imag
_atom_type_scat_source
C C 0.0181 0.0091 'International Tables Vol C Tables 4.2.6.8 and 6.1.1.4'
H H 0.0000 0.0000 'International Tables Vol C Tables 4.2.6.8 and 6.1.1.4'
Br Br -0.6763 1.2805 'International Tables Vol C Tables 4.2.6.8 and 6.1.1.4'
N N 0.0311 0.0180 'International Tables Vol C Tables 4.2.6.8 and 6.1.1.4'
Zn Zn -1.5491 0.6778 'International Tables Vol C Tables 4.2.6.8 and 6.1.1.4'

loop_
_geom_angle_atom_site_label_1
_geom_angle_atom_site_label_2
_geom_angle_atom_site_label_3
_geom_angle
_geom_angle_site_symmetry_1
_geom_angle_site_symmetry_3
_geom_angle_publ_flag
Br1 Zn03 Br2 114.755(15) . . ?
N6 Zn03 Br1 108.91(6) . . ?
N6 Zn03 Br2 111.40(6) . . ?
N6 Zn03 N1 105.68(8) . . ?
N1 Zn03 Br1 107.67(6) . . ?
N1 Zn03 Br2 107.96(5) . . ?
N5 N6 Zn03 117.59(15) . . ?
N5 N6 C11 109.51(19) . . ?
C11 N6 Zn03 132.87(16) . . ?
N2 N1 Zn03 113.27(15) . . ?
N2 N1 C1 109.55(18) . . ?
C1 N1 Zn03 137.13(15) . . ?
N5 N4 C6 112.1(2) . . ?
N5 N4 H4 118(2) . . ?
C6 N4 H4 130(2) . . ?
N1 N2 N3 107.70(19) . . ?
N2 N3 C00A 111.6(2) . . ?
N2 N3 H3 118(2) . . ?
C00A N3 H3 131(2) . . ?
N6 N5 N4 107.40(19) . . ?
N3 C00A C1 104.4(2) . . ?
N3 C00A C5 133.0(2) . . ?
C1 C00A C5 122.5(2) . . ?
N6 C11 C6 107.1(2) . . ?
N6 C11 C10 131.7(2) . . ?
C6 C11 C10 121.3(2) . . ?
N4 C6 C11 103.9(2) . . ?
N4 C6 C7 133.6(2) . . ?
C11 C6 C7 122.5(2) . . ?
N1 C1 C00A 106.7(2) . . ?
N1 C1 C2 132.4(2) . . ?
C00A C1 C2 120.9(2) . . ?
C5 C4 H4A 118.9 . . ?
C5 C4 C3 122.3(2) . . ?
C3 C4 H4A 118.9 . . ?
C00A C5 H5 122.1 . . ?
C4 C5 C00A 115.7(2) . . ?
C4 C5 H5 122.1 . . ?
C11 C10 H10 121.8 . . ?
C9 C10 C11 116.4(2) . . ?
C9 C10 H10 121.8 . . ?
C1 C2 H2 121.7 . . ?
C3 C2 C1 116.6(2) . . ?
C3 C2 H2 121.7 . . ?
C4 C3 H3A 119.0 . . ?
C2 C3 C4 122.0(2) . . ?
C2 C3 H3A 119.0 . . ?
C6 C7 H7 122.4 . . ?
C8 C7 C6 115.3(2) . . ?
C8 C7 H7 122.4 . . ?
C10 C9 H9 119.2 . . ?
C10 C9 C8 121.7(3) . . ?
C8 C9 H9 119.2 . . ?
C7 C8 C9 122.9(2) . . ?
C7 C8 H8 118.5 . . ?
C9 C8 H8 118.5 . . ?

loop_
_geom_bond_atom_site_label_1
_geom_bond_atom_site_label_2
_geom_bond_distance
_geom_bond_site_symmetry_2
_geom_bond_publ_flag
Br1 Zn03 2.3744(4) . ?
Br2 Zn03 2.3793(4) . ?
Zn03 N6 2.011(2) . ?
Zn03 N1 2.0367(19) . ?
N6 N5 1.316(3) . ?
N6 C11 1.375(3) . ?
N1 N2 1.310(3) . ?
N1 C1 1.377(3) . ?
N4 N5 1.326(3) . ?
N4 C6 1.359(3) . ?
N4 H4 0.80(3) . ?
N2 N3 1.331(3) . ?
N3 C00A 1.352(3) . ?
N3 H3 0.77(3) . ?
C00A C1 1.400(3) . ?
C00A C5 1.411(3) . ?
C11 C6 1.399(3) . ?
C11 C10 1.399(3) . ?
C6 C7 1.407(3) . ?
C1 C2 1.405(3) . ?
C4 H4A 0.9300 . ?
C4 C5 1.369(4) . ?
C4 C3 1.420(4) . ?
C5 H5 0.9300 . ?
C10 H10 0.9300 . ?
C10 C9 1.378(4) . ?
C2 H2 0.9300 . ?
C2 C3 1.376(3) . ?
C3 H3A 0.9300 . ?
C7 H7 0.9300 . ?
C7 C8 1.367(4) . ?
C9 H9 0.9300 . ?
C9 C8 1.414(4) . ?
C8 H8 0.9300 . ?

loop_
_geom_torsion_atom_site_label_1
_geom_torsion_atom_site_label_2
_geom_torsion_atom_site_label_3
_geom_torsion_atom_site_label_4
_geom_torsion
_geom_torsion_site_symmetry_1
_geom_torsion_site_symmetry_2
_geom_torsion_site_symmetry_3
_geom_torsion_site_symmetry_4
_geom_torsion_publ_flag
Zn03 N6 N5 N4 178.48(14) . . . . ?
Zn03 N6 C11 C6 -178.81(16) . . . . ?
Zn03 N6 C11 C10 0.0(4) . . . . ?
Zn03 N1 N2 N3 -177.97(14) . . . . ?
Zn03 N1 C1 C00A 177.38(17) . . . . ?
Zn03 N1 C1 C2 -3.6(4) . . . . ?
N6 C11 C6 N4 1.1(2) . . . . ?
N6 C11 C6 C7 -179.5(2) . . . . ?
N6 C11 C10 C9 -179.7(2) . . . . ?
N1 N2 N3 C00A -0.1(3) . . . . ?
N1 C1 C2 C3 -178.9(2) . . . . ?
N4 C6 C7 C8 178.7(3) . . . . ?
N2 N1 C1 C00A 0.1(2) . . . . ?
N2 N1 C1 C2 179.1(2) . . . . ?
N2 N3 C00A C1 0.2(3) . . . . ?
N2 N3 C00A C5 -178.3(2) . . . . ?
N3 C00A C1 N1 -0.2(2) . . . . ?
N3 C00A C1 C2 -179.3(2) . . . . ?
N3 C00A C5 C4 179.1(2) . . . . ?
N5 N6 C11 C6 -0.7(3) . . . . ?
N5 N6 C11 C10 178.1(2) . . . . ?
N5 N4 C6 C11 -1.1(3) . . . . ?
N5 N4 C6 C7 179.6(2) . . . . ?
C00A C1 C2 C3 0.0(3) . . . . ?
C11 N6 N5 N4 0.1(2) . . . . ?
C11 C6 C7 C8 -0.5(3) . . . . ?
C11 C10 C9 C8 -0.3(4) . . . . ?
C6 N4 N5 N6 0.7(3) . . . . ?
C6 C11 C10 C9 -1.0(4) . . . . ?
C6 C7 C8 C9 -0.9(4) . . . . ?
C1 N1 N2 N3 0.0(2) . . . . ?
C1 C00A C5 C4 0.9(3) . . . . ?
C1 C2 C3 C4 0.3(3) . . . . ?
C5 C00A C1 N1 178.5(2) . . . . ?
C5 C00A C1 C2 -0.7(3) . . . . ?
C5 C4 C3 C2 -0.1(4) . . . . ?
C10 C11 C6 N4 -177.9(2) . . . . ?
C10 C11 C6 C7 1.5(4) . . . . ?
C10 C9 C8 C7 1.4(4) . . . . ?
C3 C4 C5 C00A -0.5(3) . . . . ?
